data_7060445
loop_
_publ_author_name
'Sarkar, Anupam'
'Jana, Ajay Kumar'
'Natarajan, Srinivasan'

_publ_section_title
;
 Aliphatic amine mediated assembly of [M6(mna)6] (M = Cu/Ag) into extended
 two-dimensional structures: synthesis, structure and Lewis acid catalytic
 studies
;
_journal_issue 14
_journal_name_full 'New Journal of Chemistry'
_journal_page_first 6503
_journal_page_last 6511
_journal_paper_doi 10.1039/D1NJ00544H
_journal_volume 45
_journal_year 2021
_chemical_formula_sum 'C44 H46 Ag6 Cd2 N14 O22 S6'
_chemical_formula_weight 2187.35
_space_group_crystal_system triclinic
_space_group_IT_number 2
_space_group_name_Hall '-P 1'
_space_group_name_H-M_alt 'P -1'
_atom_sites_solution_hydrogens geom
_audit_creation_method SHELXL-2017/1
_audit_update_record
;
2021-01-22 deposited with the CCDC.	2021-03-10 downloaded from the CCDC.
;
_cell_angle_alpha 61.256(6)
_cell_angle_beta 72.894(4)
_cell_angle_gamma 84.428(4)
_cell_formula_units_Z 1
_cell_length_a 12.5557(5)
_cell_length_b 12.7795(7)
_cell_length_c 12.8750(7)
_cell_measurement_reflns_used 6081
_cell_measurement_temperature 120(2)
_cell_measurement_theta_max 24.996
_cell_measurement_theta_min 3.296
_cell_volume 1728.75(19)
_computing_structure_refinement 'SHELXL-2017/1 (Sheldrick, 2017)'
_diffrn_ambient_temperature 120(2)
_diffrn_measured_fraction_theta_full 0.997
_diffrn_measured_fraction_theta_max 0.997
_diffrn_measurement_device_type 'Oxford Xcalibur,Eos(Nova) CCD detector'
_diffrn_radiation_type MoK\a
_diffrn_radiation_wavelength 0.71073
_diffrn_reflns_av_R_equivalents 0.0272
_diffrn_reflns_av_unetI/netI 0.0364
_diffrn_reflns_Laue_measured_fraction_full 0.997
_diffrn_reflns_Laue_measured_fraction_max 0.997
_diffrn_reflns_limit_h_max 14
_diffrn_reflns_limit_h_min -14
_diffrn_reflns_limit_k_max 15
_diffrn_reflns_limit_k_min -15
_diffrn_reflns_limit_l_max 15
_diffrn_reflns_limit_l_min -15
_diffrn_reflns_number 13492
_diffrn_reflns_point_group_measured_fraction_full 0.997
_diffrn_reflns_point_group_measured_fraction_max 0.997
_diffrn_reflns_theta_full 24.996
_diffrn_reflns_theta_max 24.996
_diffrn_reflns_theta_min 3.296
_diffrn_source 'fine-focus sealed tube'
_exptl_absorpt_coefficient_mu 2.524
_exptl_absorpt_correction_T_max 0.777
_exptl_absorpt_correction_T_min 0.641
_exptl_absorpt_correction_type multi-scan
_exptl_absorpt_process_details 'CrysAlis RED (Oxford Diffraction,2009)'
_exptl_crystal_colour colourless
_exptl_crystal_density_diffrn 2.101
_exptl_crystal_density_method 'not measured'
_exptl_crystal_description block-shaped
_exptl_crystal_F_000 1058.0
_exptl_crystal_size_max 0.3
_exptl_crystal_size_mid 0.15
_exptl_crystal_size_min 0.1
_refine_diff_density_max 2.057
_refine_diff_density_min -1.622
_refine_diff_density_rms 0.141
_refine_ls_extinction_method none
_refine_ls_goodness_of_fit_ref 1.030
_refine_ls_hydrogen_treatment constr
_refine_ls_matrix_type full
_refine_ls_number_parameters 427
_refine_ls_number_reflns 6081
_refine_ls_number_restraints 1
_refine_ls_restrained_S_all 1.071
_refine_ls_R_factor_all 0.0383
_refine_ls_R_factor_gt 0.0348
_refine_ls_shift/su_max 0.003
_refine_ls_shift/su_mean 0.000
_refine_ls_structure_factor_coef Fsqd
_refine_ls_weighting_details 'w=1/[\s^2^(Fo^2^)+(0.0370P)^2^+8.5779P] where P=(Fo^2^+2Fc^2^)/3'
_refine_ls_weighting_scheme calc
_refine_ls_wR_factor_gt 0.0853
_refine_ls_wR_factor_ref 0.0876
_reflns_Friedel_coverage 0.000
_reflns_number_gt 5530
_reflns_number_total 6081
_reflns_threshold_expression 'I > 2\s(I)'
_cod_data_source_file d1nj00544h2.cif
_cod_data_source_block shelx
_cod_depositor_comments 'Adding full bibliography for 7060445--7060447.cif.'
_cod_database_code 7060445
_shelx_shelxl_version_number 2017/1
_shelx_space_group_comment
;
The symmetry employed for this shelxl refinement is uniquely defined
by the following loop, which should always be used as a source of
symmetry information in preference to the above space-group names.
They are only intended as comments.
;

loop_
_space_group_symop_operation_xyz
'x, y, z'
'-x, -y, -z'

loop_
_atom_site_label
_atom_site_type_symbol
_atom_site_fract_x
_atom_site_fract_y
_atom_site_fract_z
_atom_site_U_iso_or_equiv
_atom_site_adp_type
_atom_site_occupancy
_atom_site_site_symmetry_order
_atom_site_calc_flag
_atom_site_refinement_flags_posn
_atom_site_refinement_flags_adp
_atom_site_refinement_flags_occupancy
_atom_site_disorder_assembly
_atom_site_disorder_group
Cd1 Cd 1.000000 0.000000 0.000000 0.01314(12) Uani 1 2 d S . P . .
Cd2 Cd 0.000000 0.500000 0.000000 0.01966(13) Uani 1 2 d S . P . .
Ag1 Ag 0.59336(3) 0.38013(3) -0.07718(3) 0.01740(10) Uani 1 1 d . . . . .
Ag2 Ag 0.40921(3) 0.30640(4) 0.15780(4) 0.02033(11) Uani 1 1 d . . . . .
Ag3 Ag 0.58215(3) 0.45354(3) 0.14919(3) 0.01784(10) Uani 1 1 d . . . . .
S1 S 0.32931(9) 0.34104(10) -0.01024(11) 0.0146(2) Uani 1 1 d . . . . .
S2 S 0.68519(10) 0.30534(10) 0.09022(11) 0.0143(2) Uani 1 1 d . . . . .
S3 S 0.31627(10) 0.42812(11) 0.25918(11) 0.0157(2) Uani 1 1 d . . . . .
O1 O 0.1462(3) 0.0843(3) 0.0243(3) 0.0214(8) Uani 1 1 d . . . . .
O2 O 0.1722(3) 0.2716(3) -0.1300(3) 0.0186(7) Uani 1 1 d . . . . .
O3 O 0.8478(3) 0.0374(4) 0.1294(4) 0.0322(10) Uani 1 1 d . . . . .
O4 O 0.8723(3) 0.1369(4) 0.2234(4) 0.0338(10) Uani 1 1 d . . . . .
O5 O 0.1296(3) 0.4348(4) 0.5521(3) 0.0315(9) Uani 1 1 d . . . . .
O6 O 0.1388(4) 0.2656(4) 0.5443(4) 0.0466(12) Uani 1 1 d . . . . .
O7 O 0.0201(3) 0.6776(3) 0.0067(4) 0.0289(9) Uani 1 1 d . . . . .
O8 O 0.7660(8) 0.1399(12) 0.4296(9) 0.174(6) Uani 1 1 d D . . . .
O9 O 0.7930(8) 0.1522(8) 0.6205(8) 0.138(4) Uani 1 1 d D . . . .
O10 O 0.0966(9) 0.0730(8) 0.2610(7) 0.136(4) Uani 1 1 d . . . . .
O11 O 0.1781(8) 0.1132(6) 0.4278(9) 0.114(3) Uani 1 1 d . . . . .
N1 N 0.5076(3) 0.2452(4) -0.1006(4) 0.0174(9) Uani 1 1 d . . . . .
N2 N 0.5098(3) 0.1514(4) 0.2527(4) 0.0173(9) Uani 1 1 d . . . . .
N3 N 0.4893(3) 0.4015(4) 0.3506(4) 0.0166(9) Uani 1 1 d . . . . .
N4 N 1.0104(3) -0.1710(4) 0.1722(4) 0.0165(9) Uani 1 1 d . . . . .
H4A H 0.952835 -0.208524 0.233085 0.020 Uiso 1 1 calc R U . . .
N5 N 1.0930(4) -0.3344(4) 0.3987(4) 0.0265(10) Uani 1 1 d . . . . .
H5A H 1.098462 -0.407318 0.458189 0.040 Uiso 1 1 calc R U . . .
H5B H 1.135358 -0.282257 0.398417 0.040 Uiso 1 1 calc R U . . .
H5C H 1.022220 -0.314423 0.412292 0.040 Uiso 1 1 calc R U . . .
N6 N 0.0870(4) 0.4093(5) 0.1572(4) 0.0334(12) Uani 1 1 d . . . . .
H6 H 0.157813 0.409412 0.147046 0.040 Uiso 1 1 calc R U . . .
N7 N -0.1470(4) 0.4518(4) 0.1783(4) 0.0237(10) Uani 1 1 d . . . . .
H7 H -0.216784 0.448782 0.184309 0.028 Uiso 1 1 calc R U . . .
C1 C 0.3949(4) 0.2447(4) -0.0702(4) 0.0144(10) Uani 1 1 d . . . . .
C2 C 0.3311(4) 0.1680(4) -0.0799(4) 0.0133(10) Uani 1 1 d . . . . .
C3 C 0.3859(4) 0.0851(4) -0.1152(5) 0.0190(11) Uani 1 1 d . . . . .
H3 H 0.345192 0.029779 -0.117832 0.023 Uiso 1 1 calc R U . . .
C4 C 0.5006(4) 0.0855(5) -0.1462(5) 0.0217(11) Uani 1 1 d . . . . .
H4 H 0.538595 0.031574 -0.171184 0.026 Uiso 1 1 calc R U . . .
C5 C 0.5579(4) 0.1680(5) -0.1393(5) 0.0197(11) Uani 1 1 d . . . . .
H5 H 0.635472 0.169886 -0.162820 0.024 Uiso 1 1 calc R U . . .
C6 C 0.2060(4) 0.1757(4) -0.0595(4) 0.0141(10) Uani 1 1 d . . . . .
C7 C 0.6225(4) 0.1643(4) 0.2098(4) 0.0142(10) Uani 1 1 d . . . . .
C8 C 0.6896(4) 0.0691(4) 0.2575(4) 0.0159(10) Uani 1 1 d . . . . .
C9 C 0.6389(4) -0.0394(4) 0.3546(5) 0.0206(11) Uani 1 1 d . . . . .
H9 H 0.682044 -0.103555 0.388511 0.025 Uiso 1 1 calc R U . . .
C10 C 0.5238(5) -0.0515(5) 0.4005(5) 0.0252(12) Uani 1 1 d . . . . .
H10 H 0.488396 -0.123184 0.466108 0.030 Uiso 1 1 calc R U . . .
C11 C 0.4632(5) 0.0451(5) 0.3469(5) 0.0250(12) Uani 1 1 d . . . . .
H11 H 0.385769 0.036506 0.377199 0.030 Uiso 1 1 calc R U . . .
C12 C 0.8139(4) 0.0823(4) 0.1996(5) 0.0196(11) Uani 1 1 d . . . . .
C13 C 0.3768(4) 0.3956(4) 0.3787(4) 0.0147(10) Uani 1 1 d . . . . .
C14 C 0.3092(4) 0.3672(4) 0.4978(4) 0.0174(10) Uani 1 1 d . . . . .
C15 C 0.3602(5) 0.3482(5) 0.5866(5) 0.0237(12) Uani 1 1 d . . . . .
H15 H 0.316891 0.332349 0.665377 0.028 Uiso 1 1 calc R U . . .
C16 C 0.4752(5) 0.3528(5) 0.5591(5) 0.0253(12) Uani 1 1 d . . . . .
H16 H 0.510444 0.338397 0.618594 0.030 Uiso 1 1 calc R U . . .
C17 C 0.5362(4) 0.3796(5) 0.4393(5) 0.0230(11) Uani 1 1 d . . . . .
H17 H 0.613692 0.382409 0.419867 0.028 Uiso 1 1 calc R U . . .
C18 C 0.1829(4) 0.3549(5) 0.5319(4) 0.0245(12) Uani 1 1 d . . . . .
C19 C 1.1247(4) -0.2119(5) 0.1702(5) 0.0183(10) Uani 1 1 d . . . . .
H19A H 1.168364 -0.153254 0.170097 0.022 Uiso 1 1 calc R U . . .
H19B H 1.158407 -0.215479 0.093934 0.022 Uiso 1 1 calc R U . . .
C20 C 1.1309(5) -0.3329(5) 0.2778(5) 0.0240(12) Uani 1 1 d . . . . .
H20A H 1.085502 -0.391356 0.279713 0.029 Uiso 1 1 calc R U . . .
H20B H 1.207465 -0.356680 0.264756 0.029 Uiso 1 1 calc R U . . .
C21 C 0.0002(5) 0.3512(6) 0.2776(5) 0.0340(14) Uani 1 1 d . . . . .
H21A H 0.031254 0.338569 0.343219 0.041 Uiso 1 1 calc R U . . .
H21B H -0.023318 0.273846 0.292743 0.041 Uiso 1 1 calc R U . . .
C22 C -0.0994(4) 0.4275(5) 0.2789(5) 0.0271(12) Uani 1 1 d . . . . .
H22A H -0.155791 0.386748 0.357588 0.032 Uiso 1 1 calc R U . . .
H22B H -0.076838 0.502456 0.270175 0.032 Uiso 1 1 calc R U . . .

loop_
_atom_site_aniso_label
_atom_site_aniso_U_11
_atom_site_aniso_U_22
_atom_site_aniso_U_33
_atom_site_aniso_U_23
_atom_site_aniso_U_13
_atom_site_aniso_U_12
Cd1 0.0109(2) 0.0154(2) 0.0125(2) -0.0059(2) -0.00369(19) 0.00067(18)
Cd2 0.0198(3) 0.0215(3) 0.0194(3) -0.0122(2) -0.0039(2) 0.0024(2)
Ag1 0.01356(19) 0.0219(2) 0.01642(19) -0.00827(16) -0.00443(15) -0.00177(15)
Ag2 0.0140(2) 0.0327(2) 0.0230(2) -0.02020(19) -0.00492(16) 0.00176(16)
Ag3 0.01347(19) 0.0179(2) 0.0224(2) -0.01167(17) -0.00143(15) -0.00004(14)
S1 0.0122(6) 0.0170(6) 0.0176(6) -0.0110(5) -0.0030(5) -0.0005(4)
S2 0.0125(6) 0.0153(6) 0.0154(6) -0.0077(5) -0.0035(5) 0.0001(4)
S3 0.0137(6) 0.0187(6) 0.0162(6) -0.0097(5) -0.0037(5) 0.0005(5)
O1 0.0186(18) 0.0229(19) 0.0188(18) -0.0054(16) -0.0062(15) -0.0046(15)
O2 0.0156(17) 0.0214(18) 0.0180(17) -0.0075(16) -0.0062(15) -0.0010(14)
O3 0.028(2) 0.045(2) 0.025(2) -0.022(2) -0.0042(17) 0.0148(18)
O4 0.024(2) 0.039(2) 0.043(2) -0.025(2) -0.0065(19) 0.0018(18)
O5 0.024(2) 0.035(2) 0.024(2) -0.0066(18) -0.0072(17) 0.0133(18)
O6 0.028(2) 0.053(3) 0.055(3) -0.033(3) 0.014(2) -0.019(2)
O7 0.026(2) 0.0232(19) 0.039(2) -0.0195(18) -0.0024(18) -0.0024(16)
O8 0.121(7) 0.304(14) 0.151(8) -0.183(10) 0.062(6) -0.121(8)
O9 0.185(9) 0.116(6) 0.125(7) -0.092(6) 0.028(6) -0.078(6)
O10 0.215(11) 0.120(7) 0.078(5) -0.059(5) -0.018(6) -0.025(7)
O11 0.161(8) 0.081(5) 0.165(8) -0.079(5) -0.118(7) 0.066(5)
N1 0.015(2) 0.020(2) 0.018(2) -0.0093(18) -0.0057(17) 0.0015(17)
N2 0.017(2) 0.021(2) 0.018(2) -0.0133(19) -0.0014(17) -0.0028(17)
N3 0.016(2) 0.016(2) 0.017(2) -0.0073(18) -0.0045(17) 0.0016(16)
N4 0.011(2) 0.018(2) 0.016(2) -0.0046(18) -0.0024(17) -0.0007(16)
N5 0.020(2) 0.029(3) 0.020(2) -0.003(2) -0.0057(19) 0.0003(19)
N6 0.015(2) 0.060(3) 0.033(3) -0.028(3) -0.010(2) 0.012(2)
N7 0.012(2) 0.034(3) 0.023(2) -0.012(2) -0.0044(18) -0.0012(18)
C1 0.016(2) 0.015(2) 0.011(2) -0.006(2) -0.0050(19) 0.0020(19)
C2 0.017(2) 0.016(2) 0.010(2) -0.007(2) -0.0061(19) 0.0006(19)
C3 0.026(3) 0.019(3) 0.020(3) -0.011(2) -0.015(2) 0.004(2)
C4 0.027(3) 0.026(3) 0.023(3) -0.018(2) -0.013(2) 0.011(2)
C5 0.015(2) 0.026(3) 0.019(3) -0.013(2) -0.006(2) 0.006(2)
C6 0.013(2) 0.019(2) 0.014(2) -0.009(2) -0.0049(19) -0.0042(19)
C7 0.017(2) 0.017(2) 0.013(2) -0.011(2) -0.0009(19) -0.0041(19)
C8 0.019(3) 0.016(2) 0.016(2) -0.012(2) -0.003(2) 0.0012(19)
C9 0.028(3) 0.015(2) 0.017(2) -0.009(2) -0.001(2) -0.001(2)
C10 0.033(3) 0.021(3) 0.018(3) -0.010(2) 0.003(2) -0.008(2)
C11 0.020(3) 0.035(3) 0.021(3) -0.018(3) 0.004(2) -0.009(2)
C12 0.020(3) 0.014(2) 0.019(3) -0.006(2) -0.001(2) 0.004(2)
C13 0.018(2) 0.010(2) 0.016(2) -0.006(2) -0.005(2) 0.0011(18)
C14 0.023(3) 0.011(2) 0.015(2) -0.007(2) -0.002(2) 0.0019(19)
C15 0.033(3) 0.019(3) 0.014(2) -0.005(2) -0.004(2) -0.001(2)
C16 0.035(3) 0.022(3) 0.019(3) -0.006(2) -0.015(2) 0.003(2)
C17 0.021(3) 0.020(3) 0.028(3) -0.010(2) -0.012(2) 0.004(2)
C18 0.019(3) 0.037(3) 0.007(2) -0.004(2) 0.000(2) -0.003(2)
C19 0.012(2) 0.025(3) 0.018(2) -0.011(2) -0.003(2) 0.005(2)
C20 0.023(3) 0.025(3) 0.027(3) -0.014(2) -0.012(2) 0.010(2)
C21 0.033(3) 0.043(4) 0.025(3) -0.014(3) -0.014(3) 0.012(3)
C22 0.021(3) 0.037(3) 0.021(3) -0.013(3) -0.004(2) 0.004(2)

loop_
_atom_type_symbol
_atom_type_description
_atom_type_scat_dispersion_real
_atom_type_scat_dispersion_imag
_atom_type_scat_source
Cd Cd -0.8075 1.2024 'International Tables Vol C Tables 4.2.6.8 and 6.1.1.4'
Ag Ag -0.8971 1.1015 'International Tables Vol C Tables 4.2.6.8 and 6.1.1.4'
S S 0.1246 0.1234 'International Tables Vol C Tables 4.2.6.8 and 6.1.1.4'
O O 0.0106 0.0060 'International Tables Vol C Tables 4.2.6.8 and 6.1.1.4'
N N 0.0061 0.0033 'International Tables Vol C Tables 4.2.6.8 and 6.1.1.4'
C C 0.0033 0.0016 'International Tables Vol C Tables 4.2.6.8 and 6.1.1.4'
H H 0.0000 0.0000 'International Tables Vol C Tables 4.2.6.8 and 6.1.1.4'

loop_
_geom_angle_atom_site_label_1
_geom_angle_atom_site_label_2
_geom_angle_atom_site_label_3
_geom_angle
_geom_angle_site_symmetry_1
_geom_angle_site_symmetry_3
_geom_angle_publ_flag
N4 Cd1 N4 180.0 2_755 . ?
N4 Cd1 O3 94.22(14) 2_755 . ?
N4 Cd1 O3 85.78(14) . . ?
N4 Cd1 O3 85.78(14) 2_755 2_755 ?
N4 Cd1 O3 94.22(14) . 2_755 ?
O3 Cd1 O3 180.0 . 2_755 ?
N4 Cd1 O1 92.44(13) 2_755 1_655 ?
N4 Cd1 O1 87.56(13) . 1_655 ?
O3 Cd1 O1 99.68(14) . 1_655 ?
O3 Cd1 O1 80.32(14) 2_755 1_655 ?
N4 Cd1 O1 87.56(13) 2_755 2_655 ?
N4 Cd1 O1 92.44(13) . 2_655 ?
O3 Cd1 O1 80.32(14) . 2_655 ?
O3 Cd1 O1 99.68(14) 2_755 2_655 ?
O1 Cd1 O1 180.00(17) 1_655 2_655 ?
N7 Cd2 N7 180.0 . 2_565 ?
N7 Cd2 N6 76.71(16) . . ?
N7 Cd2 N6 103.29(16) 2_565 . ?
N7 Cd2 N6 103.29(16) . 2_565 ?
N7 Cd2 N6 76.71(16) 2_565 2_565 ?
N6 Cd2 N6 180.0 . 2_565 ?
N7 Cd2 O7 84.58(15) . . ?
N7 Cd2 O7 95.42(15) 2_565 . ?
N6 Cd2 O7 86.13(17) . . ?
N6 Cd2 O7 93.87(17) 2_565 . ?
N7 Cd2 O7 95.42(15) . 2_565 ?
N7 Cd2 O7 84.58(15) 2_565 2_565 ?
N6 Cd2 O7 93.87(17) . 2_565 ?
N6 Cd2 O7 86.13(17) 2_565 2_565 ?
O7 Cd2 O7 180.0 . 2_565 ?
N1 Ag1 S2 119.08(11) . . ?
N1 Ag1 S3 121.05(11) . 2_665 ?
S2 Ag1 S3 112.53(4) . 2_665 ?
N1 Ag1 Ag3 89.29(10) . 2_665 ?
S2 Ag1 Ag3 135.64(3) . 2_665 ?
S3 Ag1 Ag3 71.63(3) 2_665 2_665 ?
N1 Ag1 Ag2 85.30(10) . . ?
S2 Ag1 Ag2 73.91(3) . . ?
S3 Ag1 Ag2 136.78(3) 2_665 . ?
Ag3 Ag1 Ag2 75.549(15) 2_665 . ?
N2 Ag2 S1 127.12(10) . . ?
N2 Ag2 S3 119.99(10) . . ?
S1 Ag2 S3 110.38(4) . . ?
N2 Ag2 Ag3 84.45(10) . . ?
S1 Ag2 Ag3 128.17(3) . . ?
S3 Ag2 Ag3 71.50(3) . . ?
N2 Ag2 Ag1 88.54(10) . . ?
S1 Ag2 Ag1 70.74(3) . . ?
S3 Ag2 Ag1 129.00(3) . . ?
Ag3 Ag2 Ag1 70.456(14) . . ?
N3 Ag3 S2 121.37(10) . . ?
N3 Ag3 S1 118.74(10) . 2_665 ?
S2 Ag3 S1 111.90(4) . 2_665 ?
N3 Ag3 Ag1 87.97(10) . 2_665 ?
S2 Ag3 Ag1 136.51(3) . 2_665 ?
S1 Ag3 Ag1 71.57(3) 2_665 2_665 ?
N3 Ag3 Ag2 87.05(10) . . ?
S2 Ag3 Ag2 74.62(3) . . ?
S1 Ag3 Ag2 136.88(3) 2_665 . ?
Ag1 Ag3 Ag2 75.909(14) 2_665 . ?
C1 S1 Ag2 106.87(16) . . ?
C1 S1 Ag3 109.33(16) . 2_665 ?
Ag2 S1 Ag3 93.87(4) . 2_665 ?
C7 S2 Ag1 109.33(16) . . ?
C7 S2 Ag3 105.34(16) . . ?
Ag1 S2 Ag3 87.37(4) . . ?
C13 S3 Ag2 107.07(16) . . ?
C13 S3 Ag1 107.86(16) . 2_665 ?
Ag2 S3 Ag1 93.21(4) . 2_665 ?
C6 O1 Cd1 124.5(3) . 1_455 ?
C12 O3 Cd1 146.9(4) . . ?
C5 N1 C1 118.1(4) . . ?
C5 N1 Ag1 126.5(3) . . ?
C1 N1 Ag1 115.4(3) . . ?
C11 N2 C7 118.2(4) . . ?
C11 N2 Ag2 123.2(3) . . ?
C7 N2 Ag2 118.5(3) . . ?
C17 N3 C13 118.6(4) . . ?
C17 N3 Ag3 126.0(3) . . ?
C13 N3 Ag3 115.4(3) . . ?
C19 N4 Cd1 114.1(3) . . ?
C19 N4 H4A 123.0 . . ?
Cd1 N4 H4A 123.0 . . ?
C20 N5 H5A 109.5 . . ?
C20 N5 H5B 109.5 . . ?
H5A N5 H5B 109.5 . . ?
C20 N5 H5C 109.5 . . ?
H5A N5 H5C 109.5 . . ?
H5B N5 H5C 109.5 . . ?
C21 N6 Cd2 108.8(3) . . ?
C21 N6 H6 125.6 . . ?
Cd2 N6 H6 125.6 . . ?
C22 N7 Cd2 107.9(3) . . ?
C22 N7 H7 126.0 . . ?
Cd2 N7 H7 126.0 . . ?
N1 C1 C2 122.1(4) . . ?
N1 C1 S1 117.5(4) . . ?
C2 C1 S1 120.4(4) . . ?
C3 C2 C1 118.3(4) . . ?
C3 C2 C6 119.2(4) . . ?
C1 C2 C6 122.5(4) . . ?
C4 C3 C2 119.6(5) . . ?
C4 C3 H3 120.2 . . ?
C2 C3 H3 120.2 . . ?
C3 C4 C5 118.4(5) . . ?
C3 C4 H4 120.8 . . ?
C5 C4 H4 120.8 . . ?
N1 C5 C4 123.4(5) . . ?
N1 C5 H5 118.3 . . ?
C4 C5 H5 118.3 . . ?
O2 C6 O1 126.0(4) . . ?
O2 C6 C2 116.9(4) . . ?
O1 C6 C2 117.1(4) . . ?
N2 C7 C8 121.5(4) . . ?
N2 C7 S2 118.7(4) . . ?
C8 C7 S2 119.8(4) . . ?
C9 C8 C7 118.8(5) . . ?
C9 C8 C12 120.7(4) . . ?
C7 C8 C12 120.4(4) . . ?
C10 C9 C8 119.6(5) . . ?
C10 C9 H9 120.2 . . ?
C8 C9 H9 120.2 . . ?
C11 C10 C9 118.4(5) . . ?
C11 C10 H10 120.8 . . ?
C9 C10 H10 120.8 . . ?
N2 C11 C10 123.4(5) . . ?
N2 C11 H11 118.3 . . ?
C10 C11 H11 118.3 . . ?
O3 C12 O4 126.4(5) . . ?
O3 C12 C8 114.8(5) . . ?
O4 C12 C8 118.9(4) . . ?
N3 C13 C14 121.6(4) . . ?
N3 C13 S3 117.9(4) . . ?
C14 C13 S3 120.5(4) . . ?
C15 C14 C13 118.4(5) . . ?
C15 C14 C18 119.6(4) . . ?
C13 C14 C18 122.0(4) . . ?
C14 C15 C16 120.4(5) . . ?
C14 C15 H15 119.8 . . ?
C16 C15 H15 119.8 . . ?
C15 C16 C17 117.6(5) . . ?
C15 C16 H16 121.2 . . ?
C17 C16 H16 121.2 . . ?
N3 C17 C16 123.3(5) . . ?
N3 C17 H17 118.3 . . ?
C16 C17 H17 118.3 . . ?
O6 C18 O5 124.1(5) . . ?
O6 C18 C14 119.1(5) . . ?
O5 C18 C14 116.7(5) . . ?
N4 C19 C20 114.3(4) . . ?
N4 C19 H19A 108.7 . . ?
C20 C19 H19A 108.7 . . ?
N4 C19 H19B 108.7 . . ?
C20 C19 H19B 108.7 . . ?
H19A C19 H19B 107.6 . . ?
N5 C20 C19 113.4(4) . . ?
N5 C20 H20A 108.9 . . ?
C19 C20 H20A 108.9 . . ?
N5 C20 H20B 108.9 . . ?
C19 C20 H20B 108.9 . . ?
H20A C20 H20B 107.7 . . ?
N6 C21 C22 110.9(5) . . ?
N6 C21 H21A 109.5 . . ?
C22 C21 H21A 109.5 . . ?
N6 C21 H21B 109.5 . . ?
C22 C21 H21B 109.5 . . ?
H21A C21 H21B 108.1 . . ?
N7 C22 C21 111.2(5) . . ?
N7 C22 H22A 109.4 . . ?
C21 C22 H22A 109.4 . . ?
N7 C22 H22B 109.4 . . ?
C21 C22 H22B 109.4 . . ?
H22A C22 H22B 108.0 . . ?

loop_
_geom_bond_atom_site_label_1
_geom_bond_atom_site_label_2
_geom_bond_distance
_geom_bond_site_symmetry_2
_geom_bond_publ_flag
Cd1 N4 2.272(4) 2_755 ?
Cd1 N4 2.272(4) . ?
Cd1 O3 2.318(4) . ?
Cd1 O3 2.318(4) 2_755 ?
Cd1 O1 2.381(3) 1_655 ?
Cd1 O1 2.381(3) 2_655 ?
Cd2 N7 2.329(4) . ?
Cd2 N7 2.329(4) 2_565 ?
Cd2 N6 2.331(5) . ?
Cd2 N6 2.331(5) 2_565 ?
Cd2 O7 2.352(4) . ?
Cd2 O7 2.352(4) 2_565 ?
Ag1 N1 2.297(4) . ?
Ag1 S2 2.4808(12) . ?
Ag1 S3 2.4973(13) 2_665 ?
Ag1 Ag3 2.9377(5) 2_665 ?
Ag1 Ag2 2.9921(6) . ?
Ag2 N2 2.260(4) . ?
Ag2 S1 2.4806(12) . ?
Ag2 S3 2.4878(12) . ?
Ag2 Ag3 2.9518(5) . ?
Ag3 N3 2.289(4) . ?
Ag3 S2 2.4832(12) . ?
Ag3 S1 2.4916(12) 2_665 ?
S1 C1 1.771(5) . ?
S2 C7 1.770(5) . ?
S3 C13 1.770(5) . ?
O1 C6 1.255(6) . ?
O2 C6 1.250(6) . ?
O3 C12 1.246(6) . ?
O4 C12 1.246(7) . ?
O5 C18 1.256(7) . ?
O6 C18 1.237(7) . ?
N1 C5 1.337(6) . ?
N1 C1 1.352(6) . ?
N2 C11 1.346(7) . ?
N2 C7 1.354(6) . ?
N3 C17 1.337(7) . ?
N3 C13 1.351(6) . ?
N4 C19 1.476(6) . ?
N4 H4A 0.8600 . ?
N5 C20 1.479(7) . ?
N5 H5A 0.8900 . ?
N5 H5B 0.8900 . ?
N5 H5C 0.8900 . ?
N6 C21 1.482(7) . ?
N6 H6 0.8600 . ?
N7 C22 1.471(7) . ?
N7 H7 0.8600 . ?
C1 C2 1.395(7) . ?
C2 C3 1.393(7) . ?
C2 C6 1.516(6) . ?
C3 C4 1.376(7) . ?
C3 H3 0.9300 . ?
C4 C5 1.383(7) . ?
C4 H4 0.9300 . ?
C5 H5 0.9300 . ?
C7 C8 1.398(7) . ?
C8 C9 1.388(7) . ?
C8 C12 1.505(7) . ?
C9 C10 1.384(8) . ?
C9 H9 0.9300 . ?
C10 C11 1.373(8) . ?
C10 H10 0.9300 . ?
C11 H11 0.9300 . ?
C13 C14 1.401(7) . ?
C14 C15 1.382(7) . ?
C14 C18 1.519(7) . ?
C15 C16 1.381(8) . ?
C15 H15 0.9300 . ?
C16 C17 1.390(8) . ?
C16 H16 0.9300 . ?
C17 H17 0.9300 . ?
C19 C20 1.516(7) . ?
C19 H19A 0.9700 . ?
C19 H19B 0.9700 . ?
C20 H20A 0.9700 . ?
C20 H20B 0.9700 . ?
C21 C22 1.510(8) . ?
C21 H21A 0.9700 . ?
C21 H21B 0.9700 . ?
C22 H22A 0.9700 . ?
C22 H22B 0.9700 . ?

loop_
_geom_torsion_atom_site_label_1
_geom_torsion_atom_site_label_2
_geom_torsion_atom_site_label_3
_geom_torsion_atom_site_label_4
_geom_torsion
_geom_torsion_site_symmetry_1
_geom_torsion_site_symmetry_2
_geom_torsion_site_symmetry_3
_geom_torsion_site_symmetry_4
_geom_torsion_publ_flag
C5 N1 C1 C2 -0.9(7) . . . . ?
Ag1 N1 C1 C2 179.8(3) . . . . ?
C5 N1 C1 S1 176.3(4) . . . . ?
Ag1 N1 C1 S1 -3.0(5) . . . . ?
Ag2 S1 C1 N1 -49.9(4) . . . . ?
Ag3 S1 C1 N1 50.5(4) 2_665 . . . ?
Ag2 S1 C1 C2 127.3(4) . . . . ?
Ag3 S1 C1 C2 -132.2(3) 2_665 . . . ?
N1 C1 C2 C3 3.8(7) . . . . ?
S1 C1 C2 C3 -173.3(4) . . . . ?
N1 C1 C2 C6 -173.2(4) . . . . ?
S1 C1 C2 C6 9.7(6) . . . . ?
C1 C2 C3 C4 -3.7(7) . . . . ?
C6 C2 C3 C4 173.4(4) . . . . ?
C2 C3 C4 C5 1.0(7) . . . . ?
C1 N1 C5 C4 -2.1(7) . . . . ?
Ag1 N1 C5 C4 177.1(4) . . . . ?
C3 C4 C5 N1 2.0(8) . . . . ?
Cd1 O1 C6 O2 46.2(7) 1_455 . . . ?
Cd1 O1 C6 C2 -131.7(3) 1_455 . . . ?
C3 C2 C6 O2 -116.3(5) . . . . ?
C1 C2 C6 O2 60.7(6) . . . . ?
C3 C2 C6 O1 61.8(6) . . . . ?
C1 C2 C6 O1 -121.3(5) . . . . ?
C11 N2 C7 C8 2.7(7) . . . . ?
Ag2 N2 C7 C8 -174.8(3) . . . . ?
C11 N2 C7 S2 -177.5(4) . . . . ?
Ag2 N2 C7 S2 5.0(5) . . . . ?
Ag1 S2 C7 N2 -48.5(4) . . . . ?
Ag3 S2 C7 N2 44.1(4) . . . . ?
Ag1 S2 C7 C8 131.3(3) . . . . ?
Ag3 S2 C7 C8 -136.1(3) . . . . ?
N2 C7 C8 C9 -2.7(7) . . . . ?
S2 C7 C8 C9 177.5(4) . . . . ?
N2 C7 C8 C12 173.7(4) . . . . ?
S2 C7 C8 C12 -6.1(6) . . . . ?
C7 C8 C9 C10 0.9(7) . . . . ?
C12 C8 C9 C10 -175.5(5) . . . . ?
C8 C9 C10 C11 0.7(8) . . . . ?
C7 N2 C11 C10 -1.0(7) . . . . ?
Ag2 N2 C11 C10 176.4(4) . . . . ?
C9 C10 C11 N2 -0.7(8) . . . . ?
Cd1 O3 C12 O4 1.5(10) . . . . ?
Cd1 O3 C12 C8 -179.6(4) . . . . ?
C9 C8 C12 O3 75.9(6) . . . . ?
C7 C8 C12 O3 -100.5(5) . . . . ?
C9 C8 C12 O4 -105.1(6) . . . . ?
C7 C8 C12 O4 78.6(6) . . . . ?
C17 N3 C13 C14 0.0(7) . . . . ?
Ag3 N3 C13 C14 -178.7(3) . . . . ?
C17 N3 C13 S3 178.7(4) . . . . ?
Ag3 N3 C13 S3 0.0(5) . . . . ?
Ag2 S3 C13 N3 50.2(4) . . . . ?
Ag1 S3 C13 N3 -49.1(4) 2_665 . . . ?
Ag2 S3 C13 C14 -131.1(4) . . . . ?
Ag1 S3 C13 C14 129.7(4) 2_665 . . . ?
N3 C13 C14 C15 1.8(7) . . . . ?
S3 C13 C14 C15 -176.9(4) . . . . ?
N3 C13 C14 C18 -177.2(5) . . . . ?
S3 C13 C14 C18 4.1(7) . . . . ?
C13 C14 C15 C16 -2.5(7) . . . . ?
C18 C14 C15 C16 176.6(5) . . . . ?
C14 C15 C16 C17 1.5(8) . . . . ?
C13 N3 C17 C16 -1.1(7) . . . . ?
Ag3 N3 C17 C16 177.4(4) . . . . ?
C15 C16 C17 N3 0.4(8) . . . . ?
C15 C14 C18 O6 -105.4(6) . . . . ?
C13 C14 C18 O6 73.6(7) . . . . ?
C15 C14 C18 O5 70.9(6) . . . . ?
C13 C14 C18 O5 -110.0(5) . . . . ?
Cd1 N4 C19 C20 -173.4(3) . . . . ?
N4 C19 C20 N5 -64.7(6) . . . . ?
Cd2 N6 C21 C22 -38.9(6) . . . . ?
Cd2 N7 C22 C21 -43.7(5) . . . . ?
N6 C21 C22 N7 57.4(7) . . . . ?
